data_4067380
loop_
_publ_author_name
'Gallagher, Michelle'
'Wieder, Noah L.'
'Dioumaev, Vladimir K.'
'Carroll, Patrick J.'
'Berry, Donald H.'

_publ_section_title
;
 Low-Valent Ruthenium Complexes of the Non-innocent 2,6-Bis(imino)pyridine
 Ligand
;
_journal_issue 3
_journal_name_full Organometallics
_journal_page_first 591
_journal_paper_doi 10.1021/om9009075
_journal_volume 29
_journal_year 2010
_chemical_formula_sum 'C27 H27 N3 O2 Ru'
_chemical_formula_weight 526.59
_space_group_IT_number 61
_symmetry_cell_setting orthorhombic
_symmetry_Int_Tables_number 61
_symmetry_space_group_name_Hall '-P 2ac 2ab'
_symmetry_space_group_name_H-M 'P b c a'
_atom_sites_solution_hydrogens geom
_atom_sites_solution_primary direct
_audit_creation_method SHELXL-97
_cell_angle_alpha 90.00
_cell_angle_beta 90.00
_cell_angle_gamma 90.00
_cell_formula_units_Z 8
_cell_length_a 14.7586(8)
_cell_length_b 13.6043(8)
_cell_length_c 24.0237(14)
_cell_measurement_temperature 143(1)
_cell_volume 4823.5(5)
_computing_data_collection 'CrystalClear (Rigaku, 1999)'
_computing_data_reduction 'CrystalClear (Rigaku, 1999)'
_computing_structure_refinement 'SHELXL-97 (Sheldrick, 1997)'
_computing_structure_solution 'SIR97 (Altomare, 1999)'
_diffrn_ambient_temperature 143(1)
_diffrn_measured_fraction_theta_full 0.987
_diffrn_measured_fraction_theta_max 0.987
_diffrn_measurement_device 'CCD Area Detector'
_diffrn_measurement_device_type 'Rigaku Mercury'
_diffrn_measurement_method 'phi and omega rotations'
_diffrn_radiation_monochromator graphite
_diffrn_radiation_source 'rotating anode'
_diffrn_radiation_type MoK\a
_diffrn_radiation_wavelength 0.71073
_diffrn_reflns_av_R_equivalents 0.0313
_diffrn_reflns_av_sigmaI/netI 0.0405
_diffrn_reflns_limit_h_max 14
_diffrn_reflns_limit_h_min -19
_diffrn_reflns_limit_k_max 15
_diffrn_reflns_limit_k_min -17
_diffrn_reflns_limit_l_max 23
_diffrn_reflns_limit_l_min -31
_diffrn_reflns_number 26039
_diffrn_reflns_theta_full 27.48
_diffrn_reflns_theta_max 27.48
_diffrn_reflns_theta_min 2.65
_exptl_absorpt_coefficient_mu 0.679
_exptl_absorpt_correction_T_max 1.0000
_exptl_absorpt_correction_T_min 0.7575
_exptl_absorpt_correction_type multi-scan
_exptl_absorpt_process_details
;  Shape and scale corrections using equivalent reflections.
   Shape function based on spherical harmonics.
   Highest even and odd order for spherical harmonics:  4  and  3
   Laue group:  mmm
   Friedel opposites are equivalent.
;
_exptl_crystal_density_diffrn 1.450
_exptl_crystal_density_method 'not measured'
_exptl_crystal_F_000 2160
_exptl_crystal_size_max 0.20
_exptl_crystal_size_mid 0.15
_exptl_crystal_size_min 0.04
_refine_diff_density_max 1.059
_refine_diff_density_min -0.561
_refine_diff_density_rms 0.075
_refine_ls_extinction_method none
_refine_ls_goodness_of_fit_ref 1.108
_refine_ls_hydrogen_treatment constr
_refine_ls_matrix_type full
_refine_ls_number_parameters 305
_refine_ls_number_reflns 5457
_refine_ls_number_restraints 0
_refine_ls_restrained_S_all 1.108
_refine_ls_R_factor_all 0.0470
_refine_ls_R_factor_gt 0.0347
_refine_ls_shift/su_max 0.007
_refine_ls_shift/su_mean 0.000
_refine_ls_structure_factor_coef Fsqd
_refine_ls_weighting_details 'calc w=1/[\s^2^(Fo^2^)+(0.0341P)^2^+4.0477P] where P=(Fo^2^+2Fc^2^)/3'
_refine_ls_weighting_scheme calc
_refine_ls_wR_factor_gt 0.0794
_refine_ls_wR_factor_ref 0.0866
_reflns_number_gt 4472
_reflns_number_total 5457
_reflns_threshold_expression >2sigma(I)
_cod_data_source_file om9009075_si_002.cif
_cod_data_source_block UP5051
_cod_original_sg_symbol_H-M 'P b c a '
_cod_database_code 4067380

loop_
_symmetry_equiv_pos_as_xyz
'x, y, z'
'-x+1/2, y+1/2, z'
'x, -y+1/2, z+1/2'
'-x+1/2, -y, z+1/2'
'-x, -y, -z'
'x-1/2, -y-1/2, -z'
'-x, y-1/2, -z-1/2'
'x-1/2, y, -z-1/2'

loop_
_atom_site_label
_atom_site_type_symbol
_atom_site_fract_x
_atom_site_fract_y
_atom_site_fract_z
_atom_site_U_iso_or_equiv
_atom_site_adp_type
_atom_site_occupancy
_atom_site_symmetry_multiplicity
_atom_site_calc_flag
_atom_site_refinement_flags
Ru1 Ru 0.424295(13) 0.721529(13) 0.620749(8) 0.02012(8) Uani 1 1 d .
N1 N 0.33759(14) 0.82258(14) 0.58430(9) 0.0238(4) Uani 1 1 d .
N2 N 0.49887(14) 0.83911(14) 0.61470(8) 0.0215(4) Uani 1 1 d .
N3 N 0.54392(14) 0.68001(15) 0.65830(9) 0.0239(4) Uani 1 1 d .
C1 C 0.37252(18) 0.91081(18) 0.57286(11) 0.0270(6) Uani 1 1 d .
C2 C 0.46431(17) 0.92359(17) 0.58912(11) 0.0256(5) Uani 1 1 d .
C3 C 0.51772(19) 1.00661(19) 0.58484(12) 0.0325(6) Uani 1 1 d .
H3 H 0.4951 1.0624 0.5673 0.043 Uiso 1 1 calc R
C4 C 0.6050(2) 1.0074(2) 0.60659(13) 0.0366(7) Uani 1 1 d .
H4 H 0.6404 1.0637 0.6037 0.049 Uiso 1 1 calc R
C5 C 0.63910(19) 0.92455(19) 0.63255(12) 0.0329(6) Uani 1 1 d .
H5 H 0.6972 0.9256 0.6476 0.044 Uiso 1 1 calc R
C6 C 0.58682(17) 0.83949(18) 0.63630(11) 0.0239(5) Uani 1 1 d .
C7 C 0.60968(18) 0.74722(19) 0.66030(11) 0.0266(5) Uani 1 1 d .
C8 C 0.24322(18) 0.80498(18) 0.57196(11) 0.0274(5) Uani 1 1 d .
C9 C 0.21872(19) 0.76728(18) 0.52019(12) 0.0313(6) Uani 1 1 d .
C10 C 0.1270(2) 0.7504(2) 0.50980(15) 0.0451(8) Uani 1 1 d .
H10 H 0.1090 0.7252 0.4756 0.060 Uiso 1 1 calc R
C11 C 0.0634(2) 0.7708(2) 0.54964(18) 0.0529(10) Uani 1 1 d .
H11 H 0.0025 0.7588 0.5422 0.070 Uiso 1 1 calc R
C12 C 0.0882(2) 0.8086(2) 0.60028(17) 0.0477(9) Uani 1 1 d .
H12 H 0.0438 0.8221 0.6267 0.063 Uiso 1 1 calc R
C13 C 0.17861(19) 0.8271(2) 0.61287(13) 0.0350(6) Uani 1 1 d .
C14 C 0.2875(2) 0.7468(3) 0.47572(13) 0.0455(8) Uani 1 1 d .
H14a H 0.3241 0.8042 0.4699 0.068 Uiso 1 1 calc R
H14b H 0.2570 0.7301 0.4417 0.068 Uiso 1 1 calc R
H14c H 0.3253 0.6930 0.4871 0.068 Uiso 1 1 calc R
C15 C 0.2051(2) 0.8725(2) 0.66772(14) 0.0508(9) Uani 1 1 d .
H15a H 0.1515 0.8860 0.6891 0.076 Uiso 1 1 calc R
H15b H 0.2373 0.9326 0.6611 0.076 Uiso 1 1 calc R
H15c H 0.2431 0.8277 0.6879 0.076 Uiso 1 1 calc R
C16 C 0.3185(2) 0.9923(2) 0.54682(13) 0.0381(7) Uani 1 1 d .
H16a H 0.2667 0.9652 0.5282 0.057 Uiso 1 1 calc R
H16b H 0.3555 1.0267 0.5204 0.057 Uiso 1 1 calc R
H16c H 0.2988 1.0371 0.5752 0.057 Uiso 1 1 calc R
C17 C 0.70066(19) 0.7267(2) 0.68572(13) 0.0369(7) Uani 1 1 d .
H17a H 0.6927 0.6935 0.7206 0.055 Uiso 1 1 calc R
H17b H 0.7321 0.7876 0.6918 0.055 Uiso 1 1 calc R
H17c H 0.7354 0.6860 0.6610 0.055 Uiso 1 1 calc R
C18 C 0.56210(17) 0.58368(18) 0.68116(11) 0.0261(5) Uani 1 1 d .
C19 C 0.59779(17) 0.51043(19) 0.64633(12) 0.0287(6) Uani 1 1 d .
C20 C 0.61095(19) 0.4179(2) 0.66919(14) 0.0365(7) Uani 1 1 d .
H20 H 0.6328 0.3675 0.6467 0.049 Uiso 1 1 calc R
C21 C 0.5923(2) 0.3988(2) 0.72448(14) 0.0417(8) Uani 1 1 d .
H21 H 0.6020 0.3363 0.7389 0.055 Uiso 1 1 calc R
C22 C 0.5597(2) 0.4720(2) 0.75802(14) 0.0453(8) Uani 1 1 d .
H22 H 0.5480 0.4588 0.7953 0.060 Uiso 1 1 calc R
C23 C 0.5436(2) 0.5662(2) 0.73712(12) 0.0364(6) Uani 1 1 d .
C24 C 0.6235(2) 0.5303(2) 0.58707(12) 0.0415(7) Uani 1 1 d .
H24a H 0.6822 0.5029 0.5797 0.062 Uiso 1 1 calc R
H24b H 0.6250 0.6000 0.5808 0.062 Uiso 1 1 calc R
H24c H 0.5796 0.5008 0.5627 0.062 Uiso 1 1 calc R
C25 C 0.5096(3) 0.6466(2) 0.77502(13) 0.0582(10) Uani 1 1 d .
H25a H 0.4460 0.6567 0.7687 0.087 Uiso 1 1 calc R
H25b H 0.5418 0.7064 0.7674 0.087 Uiso 1 1 calc R
H25c H 0.5192 0.6279 0.8131 0.087 Uiso 1 1 calc R
C26 C 0.41138(17) 0.61406(19) 0.57234(12) 0.0293(6) Uani 1 1 d .
C27 C 0.3407(2) 0.6611(2) 0.66916(13) 0.0368(7) Uani 1 1 d .
O1 O 0.40402(15) 0.54764(16) 0.54350(10) 0.0486(6) Uani 1 1 d .
O2 O 0.28959(19) 0.62414(17) 0.69832(12) 0.0678(8) Uani 1 1 d .

loop_
_atom_site_aniso_label
_atom_site_aniso_U_11
_atom_site_aniso_U_22
_atom_site_aniso_U_33
_atom_site_aniso_U_23
_atom_site_aniso_U_13
_atom_site_aniso_U_12
Ru1 0.02181(12) 0.01663(11) 0.02194(12) 0.00140(7) 0.00085(8) -0.00041(7)
N1 0.0222(10) 0.0217(10) 0.0275(11) 0.0020(8) 0.0018(9) 0.0037(8)
N2 0.0240(10) 0.0167(9) 0.0239(10) 0.0017(8) 0.0009(8) -0.0004(8)
N3 0.0266(11) 0.0225(10) 0.0227(11) 0.0018(8) -0.0030(9) 0.0013(9)
C1 0.0298(14) 0.0228(12) 0.0284(14) 0.0037(10) 0.0037(11) 0.0032(10)
C2 0.0271(13) 0.0228(12) 0.0269(13) 0.0019(10) 0.0037(11) 0.0014(10)
C3 0.0359(15) 0.0221(12) 0.0394(16) 0.0082(11) 0.0029(13) -0.0005(11)
C4 0.0352(15) 0.0265(14) 0.0482(18) 0.0059(12) -0.0005(14) -0.0094(12)
C5 0.0294(14) 0.0309(14) 0.0385(16) 0.0025(12) -0.0008(12) -0.0051(11)
C6 0.0244(13) 0.0238(12) 0.0234(12) 0.0001(10) 0.0011(10) -0.0007(10)
C7 0.0271(13) 0.0296(13) 0.0231(13) -0.0006(10) -0.0019(11) -0.0013(11)
C8 0.0248(13) 0.0215(12) 0.0358(14) 0.0076(10) -0.0011(11) 0.0026(10)
C9 0.0325(14) 0.0252(13) 0.0362(15) 0.0073(11) -0.0060(12) 0.0023(11)
C10 0.0406(18) 0.0356(15) 0.059(2) 0.0134(14) -0.0173(16) -0.0054(14)
C11 0.0271(16) 0.0405(19) 0.091(3) 0.0280(19) -0.0128(18) -0.0054(13)
C12 0.0294(16) 0.0427(18) 0.071(2) 0.0197(17) 0.0110(16) 0.0075(13)
C13 0.0320(15) 0.0282(14) 0.0448(17) 0.0097(12) 0.0064(13) 0.0078(11)
C14 0.054(2) 0.0512(18) 0.0313(16) 0.0004(14) -0.0087(15) 0.0056(16)
C15 0.056(2) 0.0468(18) 0.050(2) -0.0031(15) 0.0175(17) 0.0161(16)
C16 0.0381(16) 0.0279(14) 0.0485(18) 0.0120(12) -0.0011(14) 0.0038(12)
C17 0.0334(15) 0.0347(16) 0.0425(17) 0.0063(12) -0.0139(13) -0.0008(12)
C18 0.0283(13) 0.0228(12) 0.0271(13) 0.0049(10) -0.0065(11) -0.0023(10)
C19 0.0243(13) 0.0273(13) 0.0345(15) 0.0006(11) -0.0073(12) 0.0022(10)
C20 0.0275(14) 0.0246(13) 0.057(2) -0.0015(12) -0.0094(14) 0.0040(11)
C21 0.0380(16) 0.0267(15) 0.060(2) 0.0192(14) -0.0120(15) -0.0026(12)
C22 0.054(2) 0.0430(18) 0.0391(18) 0.0194(14) -0.0007(15) -0.0009(15)
C23 0.0460(17) 0.0345(15) 0.0288(15) 0.0058(12) -0.0023(13) -0.0001(13)
C24 0.0422(18) 0.0473(17) 0.0349(16) -0.0025(13) 0.0018(14) 0.0165(14)
C25 0.099(3) 0.0483(19) 0.0267(16) 0.0023(14) 0.0034(18) 0.0131(19)
C26 0.0253(13) 0.0260(14) 0.0366(16) -0.0014(11) -0.0023(11) 0.0003(10)
C27 0.0439(17) 0.0249(13) 0.0417(17) 0.0022(12) 0.0150(14) 0.0042(12)
O1 0.0513(14) 0.0386(12) 0.0558(15) -0.0190(11) -0.0081(11) 0.0000(10)
O2 0.0814(19) 0.0451(14) 0.0770(18) 0.0093(12) 0.0514(16) -0.0045(13)

loop_
_atom_type_symbol
_atom_type_description
_atom_type_scat_dispersion_real
_atom_type_scat_dispersion_imag
_atom_type_scat_source
C C 0.0033 0.0016 'International Tables Vol C Tables 4.2.6.8 and 6.1.1.4'
H H 0.0000 0.0000 'International Tables Vol C Tables 4.2.6.8 and 6.1.1.4'
N N 0.0061 0.0033 'International Tables Vol C Tables 4.2.6.8 and 6.1.1.4'
O O 0.0106 0.0060 'International Tables Vol C Tables 4.2.6.8 and 6.1.1.4'
Ru Ru -1.2594 0.8363 'International Tables Vol C Tables 4.2.6.8 and 6.1.1.4'

loop_
_geom_angle_atom_site_label_1
_geom_angle_atom_site_label_2
_geom_angle_atom_site_label_3
_geom_angle
C26 Ru1 C27 88.65(12)
C26 Ru1 N2 130.60(10)
C27 Ru1 N2 140.76(11)
C26 Ru1 N3 98.31(10)
C27 Ru1 N3 99.84(11)
N2 Ru1 N3 76.92(8)
C26 Ru1 N1 101.08(10)
C27 Ru1 N1 98.39(11)
N2 Ru1 N1 76.85(8)
N3 Ru1 N1 153.58(8)
C1 N1 C8 118.6(2)
C1 N1 Ru1 116.42(17)
C8 N1 Ru1 124.92(15)
C6 N2 C2 119.9(2)
C6 N2 Ru1 120.01(15)
C2 N2 Ru1 120.09(17)
C7 N3 C18 118.2(2)
C7 N3 Ru1 116.81(17)
C18 N3 Ru1 124.99(16)
N1 C1 C2 114.9(2)
N1 C1 C16 123.0(2)
C2 C1 C16 122.0(2)
C3 C2 N2 119.8(2)
C3 C2 C1 128.6(2)
N2 C2 C1 111.6(2)
C2 C3 C4 120.5(2)
C5 C4 C3 120.0(3)
C4 C5 C6 120.3(3)
C5 C6 N2 119.5(2)
C5 C6 C7 128.9(2)
N2 C6 C7 111.6(2)
N3 C7 C6 114.7(2)
N3 C7 C17 122.6(2)
C6 C7 C17 122.7(2)
C9 C8 C13 121.9(3)
C9 C8 N1 119.7(2)
C13 C8 N1 118.4(2)
C8 C9 C10 118.2(3)
C8 C9 C14 121.9(3)
C10 C9 C14 119.9(3)
C11 C10 C9 120.5(3)
C10 C11 C12 120.9(3)
C11 C12 C13 121.1(3)
C12 C13 C8 117.4(3)
C12 C13 C15 120.9(3)
C8 C13 C15 121.7(3)
C23 C18 C19 121.8(2)
C23 C18 N3 119.0(2)
C19 C18 N3 119.1(2)
C20 C19 C18 117.4(3)
C20 C19 C24 120.3(3)
C18 C19 C24 122.2(2)
C21 C20 C19 121.6(3)
C22 C21 C20 120.0(3)
C21 C22 C23 121.0(3)
C18 C23 C22 118.1(3)
C18 C23 C25 121.6(2)
C22 C23 C25 120.3(3)
O1 C26 Ru1 178.9(3)
O2 C27 Ru1 179.5(3)

loop_
_geom_bond_atom_site_label_1
_geom_bond_atom_site_label_2
_geom_bond_distance
Ru1 C26 1.878(3)
Ru1 C27 1.884(3)
Ru1 N2 1.9471(19)
Ru1 N3 2.062(2)
Ru1 N1 2.072(2)
N1 C1 1.335(3)
N1 C8 1.444(3)
N2 C6 1.398(3)
N2 C2 1.400(3)
N3 C7 1.334(3)
N3 C18 1.446(3)
C1 C2 1.421(4)
C1 C16 1.502(4)
C2 C3 1.381(4)
C3 C4 1.390(4)
C4 C5 1.383(4)
C5 C6 1.394(4)
C6 C7 1.422(4)
C7 C17 1.501(4)
C8 C9 1.393(4)
C8 C13 1.402(4)
C9 C10 1.395(4)
C9 C14 1.499(4)
C10 C11 1.369(5)
C11 C12 1.371(6)
C12 C13 1.392(4)
C13 C15 1.506(5)
C18 C23 1.392(4)
C18 C19 1.404(4)
C19 C20 1.387(4)
C19 C24 1.498(4)
C20 C21 1.381(4)
C21 C22 1.369(5)
C22 C23 1.396(4)
C23 C25 1.510(4)
C26 O1 1.144(3)
C27 O2 1.146(3)
